data_1546445
loop_
_publ_author_name
'B\"oser, Richard'
'Haufe, Lisa Cathrin'
'Freytag, Matthias'
'Jones, P. G.'
'H\"orner, Gerald'
'Ren\'e, Frank'

_publ_section_title
;
 Completing the series of boron-nucleophilic cyanoborates: Boryl anions of
 type (NHC)&#x2212;B(CN)2&#x2212;
;
_journal_name_full 'Chem. Sci.'
_journal_paper_doi 10.1039/C7SC02238G
_journal_year 2017
_chemical_formula_sum 'C11 H10 B I N4'
_chemical_formula_weight 335.94
_chemical_name_systematic
; 
 ? 
;
_space_group_IT_number 58
_symmetry_cell_setting orthorhombic
_symmetry_space_group_name_Hall '-P 2 2n'
_symmetry_space_group_name_H-M 'P n n m'
_atom_sites_solution_hydrogens geom
_atom_sites_solution_primary direct
_atom_sites_solution_secondary difmap
_audit_creation_method SHELXL-97
_audit_update_record
;
2017-05-17 deposited with the CCDC.
2017-07-03 downloaded from the CCDC.
;
_cell_angle_alpha 90.00
_cell_angle_beta 90.00
_cell_angle_gamma 90.00
_cell_formula_units_Z 4
_cell_length_a 8.8243(2)
_cell_length_b 10.9964(2)
_cell_length_c 12.7995(3)
_cell_measurement_reflns_used 12265
_cell_measurement_temperature 100(2)
_cell_measurement_theta_max 30.8800
_cell_measurement_theta_min 2.8040
_cell_volume 1242.01(5)
_computing_cell_refinement 'CrysAlisPro 1.171.38.43 (Rigaku OD, 2015)'
_computing_data_collection 'CrysAlisPro 1.171.38.43 (Rigaku OD, 2015)'
_computing_data_reduction 'CrysAlisPro 1.171.38.43 (Rigaku OD, 2015)'
_computing_molecular_graphics 'Bruker XP'
_computing_publication_material SHELXL-97
_computing_structure_refinement 'SHELXL-97 (Sheldrick, 1997)'
_computing_structure_solution 'SHELXS-97 (Sheldrick, 1990)'
_diffrn_ambient_temperature 100(2)
_diffrn_detector_area_resol_mean 16.1419
_diffrn_measured_fraction_theta_full 0.993
_diffrn_measured_fraction_theta_max 0.969
_diffrn_measurement_device_type 'Oxford Diffraction Xcalibur, Eos'
_diffrn_measurement_method '\w scans'
_diffrn_radiation_monochromator graphite
_diffrn_radiation_type 'Mo K\a'
_diffrn_radiation_wavelength 0.71073
_diffrn_reflns_av_R_equivalents 0.0353
_diffrn_reflns_av_sigmaI/netI 0.0153
_diffrn_reflns_limit_h_max 12
_diffrn_reflns_limit_h_min -12
_diffrn_reflns_limit_k_max 15
_diffrn_reflns_limit_k_min -15
_diffrn_reflns_limit_l_max 18
_diffrn_reflns_limit_l_min -18
_diffrn_reflns_number 31556
_diffrn_reflns_theta_full 30.50
_diffrn_reflns_theta_max 31.08
_diffrn_reflns_theta_min 2.44
_diffrn_source 'fine-focus sealed X-ray tube'
_exptl_absorpt_coefficient_mu 2.560
_exptl_absorpt_correction_T_max 1.00000
_exptl_absorpt_correction_T_min 0.91356
_exptl_absorpt_correction_type multi-scan
_exptl_absorpt_process_details
; 
CrysAlisPro 1.171.38.43 (Rigaku Oxford Diffraction, 2015) 
Empirical absorption correction using spherical harmonics, 
 implemented in SCALE3 ABSPACK scaling algorithm. 
;
_exptl_crystal_colour colourless
_exptl_crystal_density_diffrn 1.797
_exptl_crystal_density_method 'not measured'
_exptl_crystal_description 'cut needle'
_exptl_crystal_F_000 648
_exptl_crystal_size_max 0.28
_exptl_crystal_size_mid 0.22
_exptl_crystal_size_min 0.18
_refine_diff_density_max 0.489
_refine_diff_density_min -0.411
_refine_diff_density_rms 0.077
_refine_ls_extinction_method none
_refine_ls_goodness_of_fit_ref 1.107
_refine_ls_hydrogen_treatment constr
_refine_ls_matrix_type full
_refine_ls_number_parameters 83
_refine_ls_number_reflns 2021
_refine_ls_number_restraints 0
_refine_ls_restrained_S_all 1.107
_refine_ls_R_factor_all 0.0215
_refine_ls_R_factor_gt 0.0185
_refine_ls_shift/su_max 0.001
_refine_ls_shift/su_mean 0.000
_refine_ls_structure_factor_coef Fsqd
_refine_ls_weighting_details 'calc w=1/[\s^2^(Fo^2^)+(0.0226P)^2^+0.4872P] where P=(Fo^2^+2Fc^2^)/3'
_refine_ls_weighting_scheme calc
_refine_ls_wR_factor_gt 0.0444
_refine_ls_wR_factor_ref 0.0456
_reflns_number_gt 1877
_reflns_number_total 2021
_reflns_threshold_expression >2sigma(I)
_cod_data_source_file c7sc02238g2.cif
_cod_data_source_block rf15fr
_cod_original_cell_volume 1242.00(5)
_cod_database_code 1546445

loop_
_symmetry_equiv_pos_as_xyz
'x, y, z'
'-x, -y, z'
'-x+1/2, y+1/2, -z+1/2'
'x+1/2, -y+1/2, -z+1/2'
'-x, -y, -z'
'x, y, -z'
'x-1/2, -y-1/2, z-1/2'
'-x-1/2, y-1/2, z-1/2'

loop_
_atom_site_label
_atom_site_type_symbol
_atom_site_fract_x
_atom_site_fract_y
_atom_site_fract_z
_atom_site_U_iso_or_equiv
_atom_site_adp_type
_atom_site_occupancy
_atom_site_symmetry_multiplicity
_atom_site_calc_flag
_atom_site_refinement_flags
I I 0.043923(14) 0.307619(11) 0.5000 0.01957(5) Uani 1 2 d S
N1 N 0.46458(12) 0.24027(11) 0.41478(9) 0.0137(2) Uani 1 1 d .
N2 N 0.29541(15) 0.54854(11) 0.33158(10) 0.0231(3) Uani 1 1 d .
B1 B 0.2759(3) 0.39709(19) 0.5000 0.0148(4) Uani 1 2 d S
C1 C 0.4009(2) 0.29111(16) 0.5000 0.0129(3) Uani 1 2 d S
C2 C 0.57545(16) 0.15802(12) 0.44584(10) 0.0149(2) Uani 1 1 d .
C3 C 0.67261(16) 0.08410(12) 0.38835(12) 0.0200(3) Uani 1 1 d .
H3 H 0.6716 0.0834 0.3141 0.024 Uiso 1 1 calc R
C4 C 0.77069(16) 0.01181(13) 0.44519(13) 0.0241(3) Uani 1 1 d .
H4 H 0.8400 -0.0392 0.4091 0.029 Uiso 1 1 calc R
C5 C 0.41840(18) 0.25695(13) 0.30600(11) 0.0194(3) Uani 1 1 d .
H5A H 0.3088 0.2711 0.3029 0.029 Uiso 1 1 calc R
H5B H 0.4436 0.1838 0.2658 0.029 Uiso 1 1 calc R
H5C H 0.4718 0.3271 0.2764 0.029 Uiso 1 1 calc R
C6 C 0.28700(15) 0.48318(12) 0.40109(11) 0.0172(3) Uani 1 1 d .

loop_
_atom_site_aniso_label
_atom_site_aniso_U_11
_atom_site_aniso_U_22
_atom_site_aniso_U_33
_atom_site_aniso_U_23
_atom_site_aniso_U_13
_atom_site_aniso_U_12
I 0.01553(8) 0.01598(8) 0.02721(8) 0.000 0.000 0.00043(4)
N1 0.0167(6) 0.0117(5) 0.0127(5) -0.0002(4) 0.0001(4) 0.0006(4)
N2 0.0268(7) 0.0205(6) 0.0219(6) 0.0035(5) -0.0015(5) 0.0015(5)
B1 0.0167(10) 0.0135(9) 0.0143(9) 0.000 0.000 0.0008(7)
C1 0.0151(9) 0.0114(8) 0.0122(8) 0.000 0.000 -0.0018(6)
C2 0.0153(6) 0.0115(5) 0.0179(6) 0.0001(5) 0.0005(5) -0.0016(5)
C3 0.0199(7) 0.0153(6) 0.0247(7) -0.0012(5) 0.0076(5) -0.0011(5)
C4 0.0165(6) 0.0158(6) 0.0399(9) -0.0015(6) 0.0059(6) 0.0010(5)
C5 0.0283(7) 0.0186(7) 0.0114(6) -0.0014(5) -0.0019(5) 0.0007(6)
C6 0.0179(6) 0.0150(6) 0.0186(6) -0.0024(5) -0.0016(5) 0.0020(5)

loop_
_atom_type_symbol
_atom_type_description
_atom_type_scat_dispersion_real
_atom_type_scat_dispersion_imag
_atom_type_scat_source
C C 0.0033 0.0016 'International Tables Vol C Tables 4.2.6.8 and 6.1.1.4'
H H 0.0000 0.0000 'International Tables Vol C Tables 4.2.6.8 and 6.1.1.4'
B B 0.0013 0.0007 'International Tables Vol C Tables 4.2.6.8 and 6.1.1.4'
N N 0.0061 0.0033 'International Tables Vol C Tables 4.2.6.8 and 6.1.1.4'
I I -0.4742 1.8119 'International Tables Vol C Tables 4.2.6.8 and 6.1.1.4'

loop_
_geom_angle_atom_site_label_1
_geom_angle_atom_site_label_2
_geom_angle_atom_site_label_3
_geom_angle
_geom_angle_site_symmetry_1
_geom_angle_site_symmetry_3
C1 N1 C2 109.37(12) . .
C1 N1 C5 127.03(12) . .
C2 N1 C5 123.36(11) . .
C6 B1 C6 106.13(15) 6_556 .
C6 B1 C1 113.04(11) 6_556 .
C6 B1 C1 113.04(11) . .
C6 B1 I 108.35(10) 6_556 .
C6 B1 I 108.35(10) . .
C1 B1 I 107.77(12) . .
N1 C1 N1 108.00(16) . 6_556
N1 C1 B1 125.98(8) . .
N1 C1 B1 125.98(8) 6_556 .
C2 C2 N1 106.61(7) 6_556 .
C2 C2 C3 121.92(9) 6_556 .
N1 C2 C3 131.46(13) . .
C4 C3 C2 116.32(14) . .
C3 C4 C4 121.76(9) . 6_556
N2 C6 B1 177.86(14) . .

loop_
_geom_bond_atom_site_label_1
_geom_bond_atom_site_label_2
_geom_bond_distance
_geom_bond_site_symmetry_2
I B1 2.271(2) .
N1 C1 1.3482(15) .
N1 C2 1.3904(17) .
N1 C5 1.4624(17) .
N2 C6 1.1462(18) .
B1 C6 1.5838(18) 6_556
B1 C6 1.5838(18) .
B1 C1 1.605(3) .
C1 N1 1.3482(15) 6_556
C2 C2 1.386(3) 6_556
C2 C3 1.3918(19) .
C3 C4 1.382(2) .
C4 C4 1.403(3) 6_556

loop_
_geom_torsion_atom_site_label_1
_geom_torsion_atom_site_label_2
_geom_torsion_atom_site_label_3
_geom_torsion_atom_site_label_4
_geom_torsion
_geom_torsion_site_symmetry_1
_geom_torsion_site_symmetry_4
C2 N1 C1 N1 -2.1(2) . 6_556
C5 N1 C1 N1 172.25(10) . 6_556
C2 N1 C1 B1 175.76(16) . .
C5 N1 C1 B1 -9.9(3) . .
C6 B1 C1 N1 -149.06(15) 6_556 .
C6 B1 C1 N1 -28.5(2) . .
I B1 C1 N1 91.23(17) . .
C6 B1 C1 N1 28.5(2) 6_556 6_556
C6 B1 C1 N1 149.06(15) . 6_556
I B1 C1 N1 -91.23(17) . 6_556
C1 N1 C2 C2 1.32(12) . 6_556
C5 N1 C2 C2 -173.33(10) . 6_556
C1 N1 C2 C3 -179.50(16) . .
C5 N1 C2 C3 5.9(2) . .
C2 C2 C3 C4 -0.86(16) 6_556 .
N1 C2 C3 C4 -179.94(14) . .
C2 C3 C4 C4 0.86(16) . 6_556
C6 B1 C6 N2 0(4) 6_556 .
C1 B1 C6 N2 -125(4) . .
I B1 C6 N2 116(4) . .
